data_2234633
loop_
_publ_author_name
'Jin, Lei'

_publ_section_title
;
 Bis(butyltriethylammonium) di-\m-bromido-bis[dibromidomercurate(II)]
;
_journal_coeditor_code HB6722
_journal_issue 5
_journal_name_full 'Acta Crystallographica Section E'
_journal_page_first m657
_journal_paper_doi 10.1107/S1600536812017011
_journal_volume 68
_journal_year 2012
_chemical_formula_iupac '(C10 H24 N)2 [Hg2 Br6]'
_chemical_formula_moiety '2(C10 H24 N +), Br6 Hg2 2-'
_chemical_formula_sum 'C20 H48 Br6 Hg2 N2'
_chemical_formula_weight 1197.24
_chemical_name_systematic
;
Butyltriethylammonium di-\m-bromido-bis[dibromidomercurate(II)]
;
_space_group_IT_number 2
_symmetry_cell_setting triclinic
_symmetry_space_group_name_Hall '-P 1'
_symmetry_space_group_name_H-M 'P -1'
_atom_sites_solution_hydrogens geom
_atom_sites_solution_primary direct
_atom_sites_solution_secondary difmap
_audit_creation_method SHELXL-97
_cell_angle_alpha 76.70(3)
_cell_angle_beta 72.22(3)
_cell_angle_gamma 85.57(3)
_cell_formula_units_Z 1
_cell_length_a 7.6372(15)
_cell_length_b 10.318(2)
_cell_length_c 11.185(2)
_cell_measurement_temperature 293(2)
_cell_measurement_theta_max 26
_cell_measurement_theta_min 3.11
_cell_volume 816.8(3)
_computing_cell_refinement 'CrystalClear (Rigaku, 2005)'
_computing_data_collection 'CrystalClear (Rigaku, 2005)'
_computing_data_reduction 'CrystalClear (Rigaku, 2005)'
_computing_molecular_graphics 'SHELXTL (Sheldrick, 2008)'
_computing_publication_material 'SHELXTL (Sheldrick, 2008)'
_computing_structure_refinement 'SHELXL97 (Sheldrick, 2008)'
_computing_structure_solution 'SHELXS97 (Sheldrick, 2008)'
_diffrn_ambient_temperature 293(2)
_diffrn_detector_area_resol_mean 13.6612
_diffrn_measured_fraction_theta_full 0.997
_diffrn_measured_fraction_theta_max 0.997
_diffrn_measurement_device_type 'Rigaku Mercury2'
_diffrn_measurement_method CCD_Profile_fitting
_diffrn_radiation_monochromator graphite
_diffrn_radiation_source 'fine-focus sealed tube'
_diffrn_radiation_type MoK\a
_diffrn_radiation_wavelength 0.71073
_diffrn_reflns_av_R_equivalents 0.0531
_diffrn_reflns_av_sigmaI/netI 0.0650
_diffrn_reflns_limit_h_max 9
_diffrn_reflns_limit_h_min -9
_diffrn_reflns_limit_k_max 12
_diffrn_reflns_limit_k_min -12
_diffrn_reflns_limit_l_max 13
_diffrn_reflns_limit_l_min -13
_diffrn_reflns_number 7659
_diffrn_reflns_theta_full 26.00
_diffrn_reflns_theta_max 26.00
_diffrn_reflns_theta_min 3.11
_exptl_absorpt_coefficient_mu 16.735
_exptl_absorpt_correction_T_max 0.035
_exptl_absorpt_correction_T_min 0.013
_exptl_absorpt_correction_type multi-scan
_exptl_absorpt_process_details '(CrystalClear; Rigaku, 2005)'
_exptl_crystal_colour colorless
_exptl_crystal_density_diffrn 2.434
_exptl_crystal_density_method 'not measured'
_exptl_crystal_description block
_exptl_crystal_F_000 552
_exptl_crystal_size_max 0.28
_exptl_crystal_size_mid 0.24
_exptl_crystal_size_min 0.20
_refine_diff_density_max 1.269
_refine_diff_density_min -1.825
_refine_ls_extinction_coef 0.0069(8)
_refine_ls_extinction_expression Fc^*^=kFc[1+0.001xFc^2^\l^3^/sin(2\q)]^-1/4^
_refine_ls_extinction_method 'SHELXL97 (Sheldrick, 2008)'
_refine_ls_goodness_of_fit_ref 1.047
_refine_ls_hydrogen_treatment constr
_refine_ls_matrix_type full
_refine_ls_number_parameters 141
_refine_ls_number_reflns 3209
_refine_ls_number_restraints 0
_refine_ls_restrained_S_all 1.047
_refine_ls_R_factor_all 0.0733
_refine_ls_R_factor_gt 0.0558
_refine_ls_shift/su_max 0.000
_refine_ls_shift/su_mean 0.000
_refine_ls_structure_factor_coef Fsqd
_refine_ls_weighting_details 'calc w=1/[\s^2^(Fo^2^)+(0.0572P)^2^+12.6923P] where P=(Fo^2^+2Fc^2^)/3'
_refine_ls_weighting_scheme calc
_refine_ls_wR_factor_gt 0.1408
_refine_ls_wR_factor_ref 0.1506
_reflns_number_gt 2596
_reflns_number_total 3209
_reflns_threshold_expression I>2\s(I)
_cod_data_source_file hb6722.cif
_cod_data_source_block I
_cod_database_code 2234633
_cod_database_fobs_code 2234633

loop_
_symmetry_equiv_pos_as_xyz
'x, y, z'
'-x, -y, -z'

loop_
_atom_site_type_symbol
_atom_site_label
_atom_site_fract_x
_atom_site_fract_y
_atom_site_fract_z
_atom_site_U_iso_or_equiv
_atom_site_adp_type
_atom_site_calc_flag
_atom_site_refinement_flags
_atom_site_occupancy
_atom_site_symmetry_multiplicity
Hg Hg1 0.46437(8) 0.89173(5) 0.16554(5) 0.0447(3) Uani d . 1 1
Br Br1 0.2377(2) 1.01250(17) 0.02768(16) 0.0588(4) Uani d . 1 1
Br Br2 0.4361(3) 1.01131(17) 0.34093(17) 0.0650(5) Uani d . 1 1
Br Br3 0.4370(3) 0.64383(15) 0.20690(19) 0.0661(5) Uani d . 1 1
N N1 0.0814(15) 0.6872(9) 0.7024(10) 0.034(2) Uani d . 1 1
C C7 0.0311(17) 0.7828(12) 0.5918(12) 0.036(3) Uani d . 1 1
H H7A -0.0722 0.8369 0.6282 0.043 Uiso calc R 1 1
H H7B 0.1340 0.8421 0.5455 0.043 Uiso calc R 1 1
C C5 0.2418(18) 0.5990(12) 0.6507(14) 0.042(3) Uani d . 1 1
H H5A 0.2652 0.5351 0.7228 0.051 Uiso calc R 1 1
H H5B 0.2068 0.5495 0.5978 0.051 Uiso calc R 1 1
C C8 -0.018(2) 0.7233(13) 0.4966(14) 0.047(3) Uani d . 1 1
H H8A -0.1218 0.6645 0.5409 0.056 Uiso calc R 1 1
H H8B 0.0852 0.6705 0.4573 0.056 Uiso calc R 1 1
C C9 -0.066(2) 0.8301(14) 0.3919(14) 0.047(3) Uani d . 1 1
H H9A -0.1715 0.8804 0.4318 0.056 Uiso calc R 1 1
H H9B 0.0364 0.8911 0.3512 0.056 Uiso calc R 1 1
C C3 0.128(2) 0.7737(13) 0.7835(13) 0.045(3) Uani d . 1 1
H H3A 0.2291 0.8319 0.7292 0.054 Uiso calc R 1 1
H H3B 0.0227 0.8295 0.8124 0.054 Uiso calc R 1 1
C C2 -0.080(2) 0.5964(13) 0.7817(13) 0.047(3) Uani d . 1 1
H H2A -0.1085 0.5471 0.7259 0.056 Uiso calc R 1 1
H H2B -0.0419 0.5323 0.8474 0.056 Uiso calc R 1 1
C C10 -0.109(2) 0.7763(16) 0.2901(15) 0.056(4) Uani d . 1 1
H H10A -0.0130 0.7158 0.2587 0.084 Uiso calc R 1 1
H H10B -0.1167 0.8485 0.2204 0.084 Uiso calc R 1 1
H H10C -0.2239 0.7302 0.3261 0.084 Uiso calc R 1 1
C C1 -0.249(2) 0.6613(15) 0.8449(17) 0.062(4) Uani d . 1 1
H H1A -0.2266 0.7043 0.9062 0.094 Uiso calc R 1 1
H H1B -0.3435 0.5958 0.8882 0.094 Uiso calc R 1 1
H H1C -0.2884 0.7264 0.7816 0.094 Uiso calc R 1 1
C C6 0.417(2) 0.6716(16) 0.5727(16) 0.059(4) Uani d . 1 1
H H6A 0.3979 0.7321 0.4985 0.088 Uiso calc R 1 1
H H6B 0.5118 0.6085 0.5455 0.088 Uiso calc R 1 1
H H6C 0.4543 0.7206 0.6241 0.088 Uiso calc R 1 1
C C4 0.181(3) 0.6951(17) 0.9002(17) 0.073(5) Uani d . 1 1
H H4A 0.0940 0.6253 0.9458 0.109 Uiso calc R 1 1
H H4B 0.1817 0.7534 0.9558 0.109 Uiso calc R 1 1
H H4C 0.3017 0.6570 0.8726 0.109 Uiso calc R 1 1

loop_
_atom_site_aniso_label
_atom_site_aniso_U_11
_atom_site_aniso_U_22
_atom_site_aniso_U_33
_atom_site_aniso_U_12
_atom_site_aniso_U_13
_atom_site_aniso_U_23
Hg1 0.0577(4) 0.0362(3) 0.0401(3) -0.0008(2) -0.0150(2) -0.0074(2)
Br1 0.0477(8) 0.0687(10) 0.0574(10) 0.0021(7) -0.0160(7) -0.0090(8)
Br2 0.0730(11) 0.0624(10) 0.0602(10) -0.0025(8) -0.0153(8) -0.0200(8)
Br3 0.0729(11) 0.0390(8) 0.0865(12) -0.0005(7) -0.0275(9) -0.0085(8)
N1 0.050(6) 0.019(4) 0.034(5) -0.002(4) -0.012(5) -0.004(4)
C7 0.040(7) 0.034(6) 0.035(7) -0.005(5) -0.011(6) -0.008(5)
C5 0.040(7) 0.031(6) 0.054(8) 0.009(5) -0.020(6) -0.002(6)
C8 0.056(8) 0.030(6) 0.054(9) -0.004(6) -0.021(7) -0.003(6)
C9 0.044(7) 0.044(7) 0.046(8) 0.004(6) -0.017(6) 0.005(6)
C3 0.059(8) 0.036(7) 0.042(8) -0.015(6) -0.016(7) -0.009(6)
C2 0.059(9) 0.036(7) 0.040(8) -0.014(6) -0.013(7) 0.008(6)
C10 0.060(9) 0.057(9) 0.059(10) -0.003(7) -0.035(8) -0.004(7)
C1 0.056(9) 0.047(8) 0.068(11) -0.014(7) 0.009(8) -0.013(8)
C6 0.054(9) 0.054(9) 0.063(10) 0.014(7) -0.016(8) -0.010(8)
C4 0.110(15) 0.059(10) 0.058(10) -0.015(10) -0.048(11) 0.005(8)

loop_
_atom_type_symbol
_atom_type_description
_atom_type_scat_dispersion_real
_atom_type_scat_dispersion_imag
_atom_type_scat_source
C C 0.0033 0.0016 'International Tables Vol C Tables 4.2.6.8 and 6.1.1.4'
H H 0.0000 0.0000 'International Tables Vol C Tables 4.2.6.8 and 6.1.1.4'
N N 0.0061 0.0033 'International Tables Vol C Tables 4.2.6.8 and 6.1.1.4'
Br Br -0.2901 2.4595 'International Tables Vol C Tables 4.2.6.8 and 6.1.1.4'
Hg Hg -2.3894 9.2266 'International Tables Vol C Tables 4.2.6.8 and 6.1.1.4'

loop_
_geom_angle_atom_site_label_1
_geom_angle_atom_site_label_2
_geom_angle_atom_site_label_3
_geom_angle_site_symmetry_1
_geom_angle_site_symmetry_3
_geom_angle
_geom_angle_publ_flag
Br2 Hg1 Br3 . . 122.48(7) ?
Br2 Hg1 Br1 . 2_675 107.16(6) ?
Br3 Hg1 Br1 . 2_675 113.07(7) ?
Br2 Hg1 Br1 . . 108.17(6) ?
Br3 Hg1 Br1 . . 110.02(6) ?
Br1 Hg1 Br1 2_675 . 91.47(5) n
Hg1 Br1 Hg1 2_675 . 88.53(5) y
C5 N1 C7 . . 110.3(9) ?
C5 N1 C2 . . 107.3(9) ?
C7 N1 C2 . . 109.7(10) ?
C5 N1 C3 . . 111.9(10) ?
C7 N1 C3 . . 106.6(8) ?
C2 N1 C3 . . 111.1(10) ?
C8 C7 N1 . . 117.3(10) ?
C8 C7 H7A . . 108.0 ?
N1 C7 H7A . . 108.0 ?
C8 C7 H7B . . 108.0 ?
N1 C7 H7B . . 108.0 ?
H7A C7 H7B . . 107.2 ?
C6 C5 N1 . . 114.9(11) ?
C6 C5 H5A . . 108.5 ?
N1 C5 H5A . . 108.5 ?
C6 C5 H5B . . 108.5 ?
N1 C5 H5B . . 108.5 ?
H5A C5 H5B . . 107.5 ?
C7 C8 C9 . . 111.7(11) ?
C7 C8 H8A . . 109.3 ?
C9 C8 H8A . . 109.3 ?
C7 C8 H8B . . 109.3 ?
C9 C8 H8B . . 109.3 ?
H8A C8 H8B . . 107.9 ?
C10 C9 C8 . . 114.1(12) ?
C10 C9 H9A . . 108.7 ?
C8 C9 H9A . . 108.7 ?
C10 C9 H9B . . 108.7 ?
C8 C9 H9B . . 108.7 ?
H9A C9 H9B . . 107.6 ?
C4 C3 N1 . . 114.4(11) ?
C4 C3 H3A . . 108.7 ?
N1 C3 H3A . . 108.7 ?
C4 C3 H3B . . 108.7 ?
N1 C3 H3B . . 108.7 ?
H3A C3 H3B . . 107.6 ?
C1 C2 N1 . . 116.4(11) ?
C1 C2 H2A . . 108.2 ?
N1 C2 H2A . . 108.2 ?
C1 C2 H2B . . 108.2 ?
N1 C2 H2B . . 108.2 ?
H2A C2 H2B . . 107.3 ?
C9 C10 H10A . . 109.5 ?
C9 C10 H10B . . 109.5 ?
H10A C10 H10B . . 109.5 ?
C9 C10 H10C . . 109.5 ?
H10A C10 H10C . . 109.5 ?
H10B C10 H10C . . 109.5 ?
C2 C1 H1A . . 109.5 ?
C2 C1 H1B . . 109.5 ?
H1A C1 H1B . . 109.5 ?
C2 C1 H1C . . 109.5 ?
H1A C1 H1C . . 109.5 ?
H1B C1 H1C . . 109.5 ?
C5 C6 H6A . . 109.5 ?
C5 C6 H6B . . 109.5 ?
H6A C6 H6B . . 109.5 ?
C5 C6 H6C . . 109.5 ?
H6A C6 H6C . . 109.5 ?
H6B C6 H6C . . 109.5 ?
C3 C4 H4A . . 109.5 ?
C3 C4 H4B . . 109.5 ?
H4A C4 H4B . . 109.5 ?
C3 C4 H4C . . 109.5 ?
H4A C4 H4C . . 109.5 ?
H4B C4 H4C . . 109.5 ?

loop_
_geom_bond_atom_site_label_1
_geom_bond_atom_site_label_2
_geom_bond_site_symmetry_2
_geom_bond_distance
_geom_bond_publ_flag
Hg1 Br2 . 2.4963(18) y
Hg1 Br3 . 2.5059(17) y
Hg1 Br1 2_675 2.681(2) y
Hg1 Br1 . 2.7092(19) y
Br1 Hg1 2_675 2.681(2) ?
N1 C5 . 1.517(16) ?
N1 C7 . 1.524(15) ?
N1 C2 . 1.522(16) ?
N1 C3 . 1.538(15) ?
C7 C8 . 1.492(18) ?
C7 H7A . 0.9700 ?
C7 H7B . 0.9700 ?
C5 C6 . 1.50(2) ?
C5 H5A . 0.9700 ?
C5 H5B . 0.9700 ?
C8 C9 . 1.526(18) ?
C8 H8A . 0.9700 ?
C8 H8B . 0.9700 ?
C9 C10 . 1.50(2) ?
C9 H9A . 0.9700 ?
C9 H9B . 0.9700 ?
C3 C4 . 1.52(2) ?
C3 H3A . 0.9700 ?
C3 H3B . 0.9700 ?
C2 C1 . 1.46(2) ?
C2 H2A . 0.9700 ?
C2 H2B . 0.9700 ?
C10 H10A . 0.9600 ?
C10 H10B . 0.9600 ?
C10 H10C . 0.9600 ?
C1 H1A . 0.9600 ?
C1 H1B . 0.9600 ?
C1 H1C . 0.9600 ?
C6 H6A . 0.9600 ?
C6 H6B . 0.9600 ?
C6 H6C . 0.9600 ?
C4 H4A . 0.9600 ?
C4 H4B . 0.9600 ?
C4 H4C . 0.9600 ?

loop_
_geom_hbond_atom_site_label_D
_geom_hbond_atom_site_label_H
_geom_hbond_atom_site_label_A
_geom_hbond_site_symmetry_A
_geom_hbond_distance_DH
_geom_hbond_distance_HA
_geom_hbond_distance_DA
_geom_hbond_angle_DHA
C3 H3B Br1 2_576 0.97 2.91 3.837(15) 160
C6 H6A Br2 1 0.96 3.00 3.833(16) 147
C7 H7B Br2 1 0.97 3.03 3.973(13) 165
